data_7718115
loop_
_publ_author_name
'Avagyan, Nane A.'
'Zonov, Roman V.'
'Lemport, Pavel S.'
'Evsiunina, Mariia V.'
'Matveev, Petr I.'
'Roznyatovsky, Vitaly A.'
'Averin, Alexei D.'
'Kalle, Paulina'
'Tafeenko, Victor A.'
'Soloveva, Svetlana A.'
'Nelyubina, Yulia V.'
'Petrov, Vladimir G.'
'Ustynyuk, Yuri A.'
'Nenajdenko, Valentine G.'

_publ_section_title
;
 Steric hindrance of phenanthroline diamides enables a hundredfold
 increase in Am(III) extraction efficiency.
;
_journal_issue 13
_journal_name_full 'Dalton transactions (Cambridge, England : 2003)'
_journal_page_first 5425
_journal_page_last 5437
_journal_paper_doi 10.1039/d5dt00076a
_journal_volume 54
_journal_year 2025
_chemical_formula_moiety 'C38 H42 Eu N7 O11, C H Cl3, 0.5(C7 H8)'
_chemical_formula_sum 'C42.5 H47 Cl3 Eu N7 O11'
_chemical_formula_weight 1090.18
_space_group_crystal_system monoclinic
_space_group_IT_number 14
_space_group_name_Hall '-P 2yn'
_space_group_name_H-M_alt 'P 1 21/n 1'
_atom_sites_solution_hydrogens geom
_atom_sites_solution_primary dual
_audit_creation_date 2024-10-28
_audit_creation_method
;
Olex2 1.3
(compiled 2020.11.12 svn.r5f609507 for OlexSys, GUI svn.r6408)
;
_audit_update_record
;
2024-10-27 deposited with the CCDC.	2025-02-24 downloaded from the CCDC.
;
_cell_angle_alpha 90
_cell_angle_beta 102.531(2)
_cell_angle_gamma 90
_cell_formula_units_Z 4
_cell_length_a 16.7236(10)
_cell_length_b 11.2923(6)
_cell_length_c 25.2063(14)
_cell_measurement_reflns_used 9926
_cell_measurement_temperature 150
_cell_measurement_theta_max 30.480
_cell_measurement_theta_min 2.438
_cell_volume 4646.8(5)
_computing_cell_refinement 'SAINT V8.38A (Bruker, 2018)'
_computing_data_collection 'APEX3 v.2017.3_0 (Bruker AXS, 2017)'
_computing_data_reduction 'SAINT V8.38A (Bruker, 2018)'
_computing_molecular_graphics 'Olex2 1.3 (Dolomanov et al., 2009)'
_computing_publication_material 'Olex2 1.3 (Dolomanov et al., 2009)'
_computing_structure_refinement 'SHELXL 2018/3 (Sheldrick, 2015)'
_computing_structure_solution 'XT (Sheldrick, 2015)'
_diffrn_ambient_temperature 150
_diffrn_measured_fraction_theta_full 0.999
_diffrn_measured_fraction_theta_max 0.999
_diffrn_measurement_device_type 'Bruker SMART Photon II'
_diffrn_measurement_method \w-scan
_diffrn_radiation_monochromator graphite
_diffrn_radiation_type MoK\a
_diffrn_radiation_wavelength 0.71073
_diffrn_reflns_av_R_equivalents 0.0564
_diffrn_reflns_av_unetI/netI 0.0502
_diffrn_reflns_Laue_measured_fraction_full 0.999
_diffrn_reflns_Laue_measured_fraction_max 0.999
_diffrn_reflns_limit_h_max 20
_diffrn_reflns_limit_h_min -20
_diffrn_reflns_limit_k_max 13
_diffrn_reflns_limit_k_min -13
_diffrn_reflns_limit_l_max 31
_diffrn_reflns_limit_l_min -31
_diffrn_reflns_number 44171
_diffrn_reflns_point_group_measured_fraction_full 0.999
_diffrn_reflns_point_group_measured_fraction_max 0.999
_diffrn_reflns_theta_full 25.242
_diffrn_reflns_theta_max 26.000
_diffrn_reflns_theta_min 2.193
_diffrn_source_current 30.0
_diffrn_source_power 1.5
_diffrn_source_target Mo
_diffrn_source_type 'fine-focus sealed X-ray tube'
_diffrn_source_voltage 50.0
_exptl_absorpt_coefficient_mu 1.588
_exptl_absorpt_correction_T_max 0.7461
_exptl_absorpt_correction_T_min 0.5364
_exptl_absorpt_correction_type multi-scan
_exptl_absorpt_process_details
;
SADABS-2016/2 (Bruker,2016/2) was used for absorption correction.
wR2(int) was 0.1104 before and 0.0661 after correction.
The Ratio of minimum to maximum transmission is 0.7189.
The \l/2 correction factor is Not present.
;
_exptl_crystal_colour colourless
_exptl_crystal_colour_primary colourless
_exptl_crystal_density_diffrn 1.558
_exptl_crystal_description plate
_exptl_crystal_F_000 2212
_exptl_crystal_size_max 0.31
_exptl_crystal_size_mid 0.19
_exptl_crystal_size_min 0.03
_refine_diff_density_max 1.210
_refine_diff_density_min -0.933
_refine_diff_density_rms 0.105
_refine_ls_extinction_method none
_refine_ls_goodness_of_fit_ref 1.046
_refine_ls_hydrogen_treatment constr
_refine_ls_matrix_type full
_refine_ls_number_parameters 590
_refine_ls_number_reflns 9120
_refine_ls_number_restraints 45
_refine_ls_restrained_S_all 1.044
_refine_ls_R_factor_all 0.0609
_refine_ls_R_factor_gt 0.0413
_refine_ls_shift/su_max 0.002
_refine_ls_shift/su_mean 0.000
_refine_ls_structure_factor_coef Fsqd
_refine_ls_weighting_details 'w=1/[\s^2^(Fo^2^)+(0.0131P)^2^+15.3997P] where P=(Fo^2^+2Fc^2^)/3'
_refine_ls_weighting_scheme calc
_refine_ls_wR_factor_gt 0.0773
_refine_ls_wR_factor_ref 0.0879
_reflns_Friedel_coverage 0.000
_reflns_number_gt 7117
_reflns_number_total 9120
_reflns_threshold_expression 'I > 2\s(I)'
_cod_data_source_file d5dt00076a2.cif
_cod_data_source_block 2105eu
_cod_depositor_comments 'Adding full bibliography for 7718113--7718120.cif.'
_cod_original_formula_sum 'C42.50 H47 Cl3 Eu N7 O11'
_cod_database_code 7718115
_shelx_shelxl_version_number 2018/3
_shelx_space_group_comment
;
The symmetry employed for this shelxl refinement is uniquely defined
by the following loop, which should always be used as a source of
symmetry information in preference to the above space-group names.
They are only intended as comments.
;
_shelx_estimated_absorpt_t_max 0.954
_shelx_estimated_absorpt_t_min 0.639
_olex2_refinement_description
;
1. Fixed Uiso
 At 1.2 times of:
  All C(H) groups, All C(H,H) groups
 At 1.5 times of:
  All C(H,H,H) groups
2. Uiso/Uaniso restraints and constraints
Uanis(C41) = Uanis(C44)
Uanis(C42) = Uanis(C45)
Uanis(C40) = Uanis(C43)
3. Rigid body (RIGU) restrains
 C46, C40, C45, C44, C43, C42, C41
 with sigma for 1-2 distances of 0.004 and sigma for 1-3 distances of 0.004
4. Others
 Fixed Sof: C42(0.5) H42(0.5) C43(0.5) H43(0.5) C44(0.5) H44(0.5) C45(0.5)
 H45(0.5) C40(0.5) C41(0.5) H41(0.5) C46(0.5) H46A(0.5) H46B(0.5) H46C(0.5)
5.a Ternary CH refined with riding coordinates:
 C39(H39)
5.b Secondary CH2 refined with riding coordinates:
 C14(H14A,H14B), C22(H22A,H22B), C24(H24A,H24B), C27(H27A,H27B), C35(H35A,
 H35B), C37(H37A,H37B)
5.c Aromatic/amide H refined with riding coordinates:
 C2(H2), C3(H3), C5(H5), C6(H6), C8(H8), C9(H9), C18(H18), C19(H19), C20(H20),
 C31(H31), C32(H32), C33(H33), C42(H42), C43(H43), C44(H44), C45(H45), C41(H41)
5.d Fitted hexagon refined as free rotating group:
 C42(C43,C44,C45,C40,C41)
5.e Idealised Me refined as rotating group:
 C15(H15A,H15B,H15C), C23(H23A,H23B,H23C), C25(H25A,H25B,H25C), C28(H28A,H28B,
 H28C), C36(H36A,H36B,H36C), C38(H38A,H38B,H38C), C46(H46A,H46B,H46C)
;
_olex2_submission_special_instructions 'No special instructions were received'

loop_
_space_group_symop_operation_xyz
'x, y, z'
'-x+1/2, y+1/2, -z+1/2'
'-x, -y, -z'
'x-1/2, -y-1/2, z-1/2'

loop_
_atom_site_label
_atom_site_type_symbol
_atom_site_fract_x
_atom_site_fract_y
_atom_site_fract_z
_atom_site_U_iso_or_equiv
_atom_site_adp_type
_atom_site_occupancy
_atom_site_site_symmetry_order
_atom_site_calc_flag
_atom_site_refinement_flags_posn
_atom_site_refinement_flags_adp
_atom_site_refinement_flags_occupancy
_atom_site_disorder_assembly
_atom_site_disorder_group
Eu1 Eu 0.41252(2) 0.43720(2) 0.67071(2) 0.02379(7) Uani 1 1 d . . . . .
O1 O 0.52317(17) 0.3954(3) 0.62807(12) 0.0282(7) Uani 1 1 d . . . . .
O2 O 0.27678(16) 0.5058(3) 0.67564(12) 0.0281(7) Uani 1 1 d . . . . .
O3 O 0.52533(18) 0.3880(3) 0.75127(13) 0.0360(8) Uani 1 1 d . . . . .
O4 O 0.40166(18) 0.3609(3) 0.76236(12) 0.0359(8) Uani 1 1 d . . . . .
O5 O 0.5040(2) 0.3503(4) 0.83228(14) 0.0554(11) Uani 1 1 d . . . . .
O6 O 0.42226(19) 0.6121(3) 0.72999(14) 0.0410(8) Uani 1 1 d . . . . .
O7 O 0.51767(19) 0.6044(3) 0.68543(14) 0.0389(8) Uani 1 1 d . . . . .
O8 O 0.5152(2) 0.7491(3) 0.74146(17) 0.0546(10) Uani 1 1 d . . . . .
O9 O 0.3783(2) 0.5827(3) 0.59474(14) 0.0400(8) Uani 1 1 d . . . . .
O10 O 0.34340(18) 0.4014(3) 0.57485(13) 0.0345(8) Uani 1 1 d . . . . .
O11 O 0.3196(3) 0.5345(4) 0.51164(15) 0.0709(13) Uani 1 1 d . . . . .
N1 N 0.4496(2) 0.2179(3) 0.65753(13) 0.0234(8) Uani 1 1 d . . . . .
N2 N 0.2983(2) 0.2793(3) 0.66658(13) 0.0236(8) Uani 1 1 d . . . . .
N3 N 0.6418(2) 0.3053(3) 0.62655(14) 0.0256(8) Uani 1 1 d . . . . .
N4 N 0.1404(2) 0.4945(3) 0.64370(14) 0.0260(8) Uani 1 1 d . . . . .
N5 N 0.4781(2) 0.3660(4) 0.78377(16) 0.0363(9) Uani 1 1 d . . . . .
N6 N 0.4863(2) 0.6578(3) 0.71964(16) 0.0323(9) Uani 1 1 d . . . . .
N7 N 0.3466(2) 0.5080(4) 0.55893(17) 0.0389(10) Uani 1 1 d . . . . .
C1 C 0.5229(2) 0.1908(4) 0.64711(17) 0.0255(9) Uani 1 1 d . . . . .
C2 C 0.5483(3) 0.0729(4) 0.64501(19) 0.0323(10) Uani 1 1 d . . . . .
H2 H 0.600618 0.055173 0.638009 0.039 Uiso 1 1 calc R U . . .
C3 C 0.4966(3) -0.0170(4) 0.65322(19) 0.0329(11) Uani 1 1 d . . . . .
H3 H 0.513531 -0.097085 0.652124 0.039 Uiso 1 1 calc R U . . .
C4 C 0.4190(3) 0.0091(4) 0.66321(18) 0.0275(10) Uani 1 1 d . . . . .
C5 C 0.3608(3) -0.0786(4) 0.67205(18) 0.0318(10) Uani 1 1 d . . . . .
H5 H 0.374189 -0.160168 0.670917 0.038 Uiso 1 1 calc R U . . .
C6 C 0.2877(3) -0.0468(4) 0.68192(18) 0.0307(10) Uani 1 1 d . . . . .
H6 H 0.251374 -0.106173 0.689370 0.037 Uiso 1 1 calc R U . . .
C7 C 0.2638(2) 0.0759(4) 0.68134(17) 0.0264(9) Uani 1 1 d . . . . .
C8 C 0.1873(3) 0.1149(4) 0.68914(18) 0.0304(10) Uani 1 1 d . . . . .
H8 H 0.149856 0.059548 0.698466 0.036 Uiso 1 1 calc R U . . .
C9 C 0.1666(3) 0.2323(4) 0.68337(17) 0.0286(10) Uani 1 1 d . . . . .
H9 H 0.114621 0.258826 0.688062 0.034 Uiso 1 1 calc R U . . .
C10 C 0.2232(2) 0.3126(4) 0.67045(16) 0.0249(9) Uani 1 1 d . . . . .
C11 C 0.3175(2) 0.1634(4) 0.67105(16) 0.0240(9) Uani 1 1 d . . . . .
C12 C 0.3984(3) 0.1295(4) 0.66422(17) 0.0254(9) Uani 1 1 d . . . . .
C13 C 0.5651(2) 0.3026(4) 0.63387(16) 0.0251(9) Uani 1 1 d . . . . .
C14 C 0.6718(3) 0.4199(4) 0.60900(18) 0.0300(10) Uani 1 1 d . . . . .
H14A H 0.627309 0.457256 0.581804 0.036 Uiso 1 1 calc R U . . .
H14B H 0.717971 0.404210 0.591162 0.036 Uiso 1 1 calc R U . . .
C15 C 0.6997(3) 0.5050(4) 0.6552(2) 0.0408(12) Uani 1 1 d . . . . .
H15A H 0.721764 0.576502 0.641637 0.061 Uiso 1 1 calc R U . . .
H15B H 0.742390 0.467559 0.682952 0.061 Uiso 1 1 calc R U . . .
H15C H 0.653169 0.526222 0.671130 0.061 Uiso 1 1 calc R U . . .
C16 C 0.7018(2) 0.2107(4) 0.63725(18) 0.0269(10) Uani 1 1 d . . . . .
C17 C 0.7432(2) 0.1887(4) 0.69055(18) 0.0304(10) Uani 1 1 d . . . . .
C18 C 0.8054(3) 0.1031(4) 0.6975(2) 0.0376(12) Uani 1 1 d . . . . .
H18 H 0.834992 0.084589 0.733105 0.045 Uiso 1 1 calc R U . . .
C19 C 0.8242(3) 0.0454(4) 0.6539(2) 0.0421(13) Uani 1 1 d . . . . .
H19 H 0.867293 -0.011066 0.659540 0.051 Uiso 1 1 calc R U . . .
C20 C 0.7810(3) 0.0689(4) 0.6019(2) 0.0396(12) Uani 1 1 d . . . . .
H20 H 0.794241 0.027029 0.572268 0.048 Uiso 1 1 calc R U . . .
C21 C 0.7188(3) 0.1523(4) 0.59186(19) 0.0327(11) Uani 1 1 d . . . . .
C22 C 0.6672(3) 0.1757(5) 0.53551(19) 0.0413(12) Uani 1 1 d . . . . .
H22A H 0.614327 0.134023 0.532221 0.050 Uiso 1 1 calc R U . . .
H22B H 0.655268 0.261609 0.532308 0.050 Uiso 1 1 calc R U . . .
C23 C 0.7036(4) 0.1395(6) 0.4884(2) 0.0645(18) Uani 1 1 d . . . . .
H23A H 0.666386 0.162282 0.454304 0.097 Uiso 1 1 calc R U . . .
H23B H 0.711567 0.053496 0.489084 0.097 Uiso 1 1 calc R U . . .
H23C H 0.756458 0.179101 0.491165 0.097 Uiso 1 1 calc R U . . .
C24 C 0.7235(3) 0.2484(5) 0.73984(19) 0.0376(12) Uani 1 1 d . . . . .
H24A H 0.701119 0.188394 0.761309 0.045 Uiso 1 1 calc R U . . .
H24B H 0.680180 0.308219 0.727435 0.045 Uiso 1 1 calc R U . . .
C25 C 0.7965(3) 0.3091(5) 0.7768(2) 0.0485(14) Uani 1 1 d . . . . .
H25A H 0.819357 0.368654 0.756030 0.073 Uiso 1 1 calc R U . . .
H25B H 0.838560 0.249930 0.791155 0.073 Uiso 1 1 calc R U . . .
H25C H 0.778499 0.347583 0.807083 0.073 Uiso 1 1 calc R U . . .
C26 C 0.2135(2) 0.4447(4) 0.66338(16) 0.0243(9) Uani 1 1 d . . . . .
C27 C 0.1356(3) 0.6257(4) 0.6399(2) 0.0360(11) Uani 1 1 d . . . . .
H27A H 0.171615 0.660200 0.672590 0.043 Uiso 1 1 calc R U . . .
H27B H 0.078727 0.650670 0.639562 0.043 Uiso 1 1 calc R U . . .
C28 C 0.1600(3) 0.6745(5) 0.5901(2) 0.0536(15) Uani 1 1 d . . . . .
H28A H 0.126985 0.637064 0.557600 0.080 Uiso 1 1 calc R U . . .
H28B H 0.218128 0.657979 0.592135 0.080 Uiso 1 1 calc R U . . .
H28C H 0.150893 0.760274 0.588325 0.080 Uiso 1 1 calc R U . . .
C29 C 0.0679(2) 0.4276(4) 0.61887(17) 0.0250(9) Uani 1 1 d . . . . .
C30 C 0.0664(3) 0.3669(4) 0.57038(18) 0.0314(10) Uani 1 1 d . . . . .
C31 C -0.0026(3) 0.2985(4) 0.5499(2) 0.0395(12) Uani 1 1 d . . . . .
H31 H -0.005789 0.255616 0.517089 0.047 Uiso 1 1 calc R U . . .
C32 C -0.0668(3) 0.2917(4) 0.5765(2) 0.0416(12) Uani 1 1 d . . . . .
H32 H -0.112911 0.243327 0.562192 0.050 Uiso 1 1 calc R U . . .
C33 C -0.0641(3) 0.3548(4) 0.6235(2) 0.0358(11) Uani 1 1 d . . . . .
H33 H -0.108790 0.350069 0.641025 0.043 Uiso 1 1 calc R U . . .
C34 C 0.0030(2) 0.4256(4) 0.64581(17) 0.0274(10) Uani 1 1 d . . . . .
C35 C 0.0041(3) 0.4915(4) 0.69778(19) 0.0360(11) Uani 1 1 d . . . . .
H35A H 0.057198 0.532966 0.709021 0.043 Uiso 1 1 calc R U . . .
H35B H -0.000229 0.433790 0.726595 0.043 Uiso 1 1 calc R U . . .
C36 C -0.0643(3) 0.5809(6) 0.6930(3) 0.0656(18) Uani 1 1 d . . . . .
H36A H -0.059964 0.639268 0.665009 0.098 Uiso 1 1 calc R U . . .
H36B H -0.060212 0.621087 0.727938 0.098 Uiso 1 1 calc R U . . .
H36C H -0.117254 0.540217 0.682937 0.098 Uiso 1 1 calc R U . . .
C37 C 0.1359(3) 0.3724(5) 0.54057(19) 0.0384(12) Uani 1 1 d . . . . .
H37A H 0.169186 0.299599 0.548834 0.046 Uiso 1 1 calc R U . . .
H37B H 0.171459 0.440461 0.554740 0.046 Uiso 1 1 calc R U . . .
C38 C 0.1090(3) 0.3847(5) 0.4793(2) 0.0527(15) Uani 1 1 d . . . . .
H38A H 0.157331 0.391907 0.463424 0.079 Uiso 1 1 calc R U . . .
H38B H 0.074734 0.455452 0.470475 0.079 Uiso 1 1 calc R U . . .
H38C H 0.077452 0.314546 0.464306 0.079 Uiso 1 1 calc R U . . .
Cl1 Cl 0.46181(12) 0.30940(17) 0.44351(9) 0.0898(6) Uani 1 1 d . . . . .
Cl2 Cl 0.30022(14) 0.2121(2) 0.43122(9) 0.1153(9) Uani 1 1 d . . . . .
Cl3 Cl 0.42964(12) 0.12710(17) 0.51556(8) 0.0871(6) Uani 1 1 d . . . . .
C39 C 0.3907(4) 0.2514(5) 0.4769(2) 0.0526(15) Uani 1 1 d . . . . .
H39 H 0.377370 0.313257 0.502036 0.063 Uiso 1 1 calc R U . . .
C42 C 0.5573(8) 0.5153(9) 1.0688(3) 0.074(3) Uani 0.5 1 d G . P A -1
H42 H 0.573549 0.533466 1.106359 0.088 Uiso 0.5 1 calc R U P A -1
C43 C 0.6136(6) 0.4676(10) 1.0414(5) 0.080(3) Uani 0.5 1 d G . P A -1
H43 H 0.668314 0.453079 1.060383 0.096 Uiso 0.5 1 calc R U P A -1
C44 C 0.5898(7) 0.4410(9) 0.9864(4) 0.084(3) Uani 0.5 1 d G . P A -1
H44 H 0.628302 0.408402 0.967756 0.101 Uiso 0.5 1 calc R U P A -1
C45 C 0.5098(8) 0.4622(9) 0.9587(3) 0.074(3) Uani 0.5 1 d G . P A -1
H45 H 0.493526 0.444112 0.921104 0.088 Uiso 0.5 1 calc R U P A -1
C40 C 0.4535(6) 0.5100(11) 0.9860(5) 0.080(3) Uani 0.5 1 d G . P A -1
C41 C 0.4772(7) 0.5365(9) 1.0410(5) 0.084(3) Uani 0.5 1 d G . P A -1
H41 H 0.438770 0.569176 1.059706 0.101 Uiso 0.5 1 calc R U P A -1
C46 C 0.3695(13) 0.549(2) 0.9594(9) 0.127(7) Uani 0.5 1 d . . P A -1
H46A H 0.371182 0.591407 0.925674 0.191 Uiso 0.5 1 calc R U P A -1
H46B H 0.348419 0.602651 0.983945 0.191 Uiso 0.5 1 calc R U P A -1
H46C H 0.333489 0.480341 0.951218 0.191 Uiso 0.5 1 calc R U P A -1

loop_
_atom_site_aniso_label
_atom_site_aniso_U_11
_atom_site_aniso_U_22
_atom_site_aniso_U_33
_atom_site_aniso_U_23
_atom_site_aniso_U_13
_atom_site_aniso_U_12
Eu1 0.01738(11) 0.02753(12) 0.02841(12) 0.00045(10) 0.00922(8) -0.00073(10)
O1 0.0225(15) 0.0292(16) 0.0363(17) 0.0029(14) 0.0137(13) 0.0029(13)
O2 0.0170(15) 0.0320(17) 0.0358(17) -0.0030(14) 0.0065(13) -0.0009(13)
O3 0.0254(17) 0.047(2) 0.0362(18) 0.0019(16) 0.0086(14) -0.0021(15)
O4 0.0276(17) 0.047(2) 0.0339(18) 0.0024(16) 0.0080(14) -0.0088(15)
O5 0.057(2) 0.076(3) 0.0274(19) 0.0106(19) -0.0038(17) -0.019(2)
O6 0.0308(18) 0.0413(19) 0.057(2) -0.0141(17) 0.0228(16) -0.0068(15)
O7 0.0334(18) 0.042(2) 0.046(2) -0.0051(17) 0.0205(16) -0.0088(15)
O8 0.040(2) 0.035(2) 0.091(3) -0.021(2) 0.019(2) -0.0075(17)
O9 0.042(2) 0.040(2) 0.0401(19) 0.0077(17) 0.0124(16) 0.0012(16)
O10 0.0300(17) 0.041(2) 0.0340(18) 0.0043(15) 0.0097(14) -0.0017(14)
O11 0.102(3) 0.078(3) 0.030(2) 0.017(2) 0.008(2) -0.005(3)
N1 0.0188(18) 0.0282(19) 0.0256(18) 0.0020(16) 0.0099(15) -0.0003(15)
N2 0.0175(17) 0.030(2) 0.0235(18) 0.0018(16) 0.0049(14) 0.0006(15)
N3 0.0178(17) 0.032(2) 0.0292(19) 0.0027(17) 0.0104(15) 0.0022(15)
N4 0.0209(18) 0.0255(19) 0.031(2) -0.0029(17) 0.0053(15) 0.0026(15)
N5 0.037(2) 0.036(2) 0.035(2) 0.0031(19) 0.0037(19) -0.0062(19)
N6 0.025(2) 0.029(2) 0.044(2) 0.0019(19) 0.0099(18) 0.0012(17)
N7 0.034(2) 0.051(3) 0.035(2) 0.006(2) 0.0136(19) 0.000(2)
C1 0.019(2) 0.030(2) 0.028(2) 0.004(2) 0.0062(18) 0.0040(18)
C2 0.021(2) 0.034(3) 0.046(3) 0.005(2) 0.014(2) 0.006(2)
C3 0.026(2) 0.029(2) 0.045(3) 0.004(2) 0.011(2) 0.003(2)
C4 0.020(2) 0.030(2) 0.032(2) 0.005(2) 0.0050(18) -0.0002(19)
C5 0.026(2) 0.028(2) 0.042(3) 0.004(2) 0.008(2) 0.0015(19)
C6 0.025(2) 0.031(3) 0.035(2) 0.004(2) 0.0032(19) -0.0050(19)
C7 0.020(2) 0.033(2) 0.026(2) 0.002(2) 0.0049(17) -0.0007(19)
C8 0.027(2) 0.032(3) 0.034(3) 0.002(2) 0.010(2) -0.008(2)
C9 0.018(2) 0.037(3) 0.032(2) 0.003(2) 0.0092(18) 0.0026(19)
C10 0.020(2) 0.032(2) 0.024(2) 0.0008(19) 0.0066(17) -0.0017(18)
C11 0.019(2) 0.030(2) 0.023(2) 0.0002(19) 0.0061(17) -0.0013(18)
C12 0.026(2) 0.027(2) 0.025(2) 0.0007(19) 0.0093(18) -0.0023(18)
C13 0.020(2) 0.034(3) 0.022(2) 0.000(2) 0.0081(17) -0.0028(19)
C14 0.022(2) 0.035(3) 0.037(3) 0.009(2) 0.0139(19) 0.0018(19)
C15 0.033(3) 0.041(3) 0.049(3) 0.007(3) 0.009(2) -0.007(2)
C16 0.018(2) 0.029(2) 0.036(2) 0.005(2) 0.0117(18) 0.0002(18)
C17 0.019(2) 0.037(3) 0.037(3) 0.007(2) 0.0103(19) -0.0007(19)
C18 0.026(2) 0.040(3) 0.047(3) 0.012(2) 0.009(2) 0.007(2)
C19 0.026(2) 0.038(3) 0.065(4) 0.007(3) 0.014(2) 0.007(2)
C20 0.033(3) 0.037(3) 0.054(3) -0.007(3) 0.020(2) 0.002(2)
C21 0.024(2) 0.037(3) 0.040(3) 0.001(2) 0.012(2) -0.004(2)
C22 0.038(3) 0.049(3) 0.038(3) -0.005(3) 0.011(2) 0.000(2)
C23 0.060(4) 0.093(5) 0.045(3) -0.004(3) 0.022(3) 0.002(4)
C24 0.030(3) 0.051(3) 0.035(3) 0.010(2) 0.012(2) 0.009(2)
C25 0.044(3) 0.058(4) 0.043(3) -0.002(3) 0.008(2) 0.011(3)
C26 0.022(2) 0.031(2) 0.022(2) -0.004(2) 0.0107(17) -0.001(2)
C27 0.025(2) 0.027(2) 0.055(3) -0.004(2) 0.005(2) 0.003(2)
C28 0.053(3) 0.040(3) 0.068(4) 0.019(3) 0.013(3) 0.004(3)
C29 0.016(2) 0.026(2) 0.032(2) 0.000(2) 0.0019(17) 0.0023(18)
C30 0.024(2) 0.035(3) 0.035(3) 0.000(2) 0.005(2) 0.005(2)
C31 0.034(3) 0.039(3) 0.046(3) -0.008(2) 0.007(2) 0.003(2)
C32 0.025(3) 0.042(3) 0.055(3) -0.003(3) 0.003(2) -0.005(2)
C33 0.023(2) 0.043(3) 0.043(3) 0.005(2) 0.011(2) 0.001(2)
C34 0.019(2) 0.029(2) 0.033(2) 0.003(2) 0.0043(18) 0.0037(19)
C35 0.037(3) 0.038(3) 0.036(3) 0.002(2) 0.014(2) 0.005(2)
C36 0.037(3) 0.073(4) 0.087(5) -0.032(4) 0.015(3) 0.001(3)
C37 0.032(3) 0.048(3) 0.038(3) -0.006(2) 0.012(2) 0.006(2)
C38 0.054(4) 0.062(4) 0.044(3) 0.000(3) 0.016(3) 0.004(3)
Cl1 0.0859(13) 0.0676(11) 0.1323(17) 0.0303(12) 0.0595(13) 0.0085(10)
Cl2 0.1133(17) 0.1098(18) 0.0969(15) 0.0356(14) -0.0342(13) -0.0451(14)
Cl3 0.0868(13) 0.0783(12) 0.0869(13) 0.0331(11) -0.0015(10) -0.0128(10)
C39 0.062(4) 0.048(3) 0.047(3) -0.003(3) 0.012(3) -0.005(3)
C42 0.143(8) 0.032(5) 0.050(5) 0.005(5) 0.029(4) -0.026(6)
C43 0.122(8) 0.039(6) 0.080(6) 0.016(6) 0.026(5) -0.021(7)
C44 0.130(8) 0.057(6) 0.078(6) 0.013(6) 0.047(5) -0.024(7)
C45 0.143(8) 0.032(5) 0.050(5) 0.005(5) 0.029(4) -0.026(6)
C40 0.122(8) 0.039(6) 0.080(6) 0.016(6) 0.026(5) -0.021(7)
C41 0.130(8) 0.057(6) 0.078(6) 0.013(6) 0.047(5) -0.024(7)
C46 0.119(11) 0.096(17) 0.153(18) 0.031(14) -0.001(10) -0.036(10)

loop_
_atom_type_symbol
_atom_type_description
_atom_type_scat_dispersion_real
_atom_type_scat_dispersion_imag
_atom_type_scat_source
C C 0.0033 0.0016 'International Tables Vol C Tables 4.2.6.8 and 6.1.1.4'
H H 0.0000 0.0000 'International Tables Vol C Tables 4.2.6.8 and 6.1.1.4'
Cl Cl 0.1484 0.1585 'International Tables Vol C Tables 4.2.6.8 and 6.1.1.4'
Eu Eu -0.1578 3.6682 'International Tables Vol C Tables 4.2.6.8 and 6.1.1.4'
N N 0.0061 0.0033 'International Tables Vol C Tables 4.2.6.8 and 6.1.1.4'
O O 0.0106 0.0060 'International Tables Vol C Tables 4.2.6.8 and 6.1.1.4'

loop_
_geom_angle_atom_site_label_1
_geom_angle_atom_site_label_2
_geom_angle_atom_site_label_3
_geom_angle
_geom_angle_site_symmetry_1
_geom_angle_site_symmetry_3
_geom_angle_publ_flag
O1 Eu1 O2 156.04(10) . . ?
O1 Eu1 O3 78.48(10) . . ?
O1 Eu1 O4 124.49(10) . . ?
O1 Eu1 O6 118.55(10) . . ?
O1 Eu1 O7 68.52(10) . . ?
O1 Eu1 O9 81.71(10) . . ?
O1 Eu1 O10 76.76(10) . . ?
O1 Eu1 N1 61.42(10) . . ?
O1 Eu1 N2 118.86(10) . . ?
O2 Eu1 O3 125.10(10) . . ?
O2 Eu1 O4 78.88(10) . . ?
O2 Eu1 O6 69.64(10) . . ?
O2 Eu1 O7 112.27(10) . . ?
O2 Eu1 O9 76.54(10) . . ?
O2 Eu1 O10 81.85(10) . . ?
O2 Eu1 N1 124.33(10) . . ?
O2 Eu1 N2 62.19(10) . . ?
O3 Eu1 O7 70.94(11) . . ?
O3 Eu1 N1 74.59(11) . . ?
O3 Eu1 N2 107.27(10) . . ?
O4 Eu1 O3 51.12(10) . . ?
O4 Eu1 O7 107.79(10) . . ?
O4 Eu1 N1 81.76(11) . . ?
O4 Eu1 N2 66.53(10) . . ?
O6 Eu1 O3 75.39(11) . . ?
O6 Eu1 O4 74.05(11) . . ?
O6 Eu1 O7 50.58(10) . . ?
O6 Eu1 O9 84.90(12) . . ?
O6 Eu1 O10 132.78(11) . . ?
O6 Eu1 N1 149.17(11) . . ?
O6 Eu1 N2 121.75(10) . . ?
O7 Eu1 N1 123.31(10) . . ?
O7 Eu1 N2 172.26(10) . . ?
O9 Eu1 O3 140.57(11) . . ?
O9 Eu1 O4 151.99(11) . . ?
O9 Eu1 O7 70.15(11) . . ?
O9 Eu1 N1 123.56(11) . . ?
O9 Eu1 N2 112.14(11) . . ?
O10 Eu1 O3 149.50(10) . . ?
O10 Eu1 O4 136.97(10) . . ?
O10 Eu1 O7 115.08(10) . . ?
O10 Eu1 O9 51.48(11) . . ?
O10 Eu1 N1 78.05(11) . . ?
O10 Eu1 N2 70.45(10) . . ?
N1 Eu1 N2 62.19(10) . . ?
C13 O1 Eu1 125.8(3) . . ?
C26 O2 Eu1 124.3(3) . . ?
N5 O3 Eu1 95.8(2) . . ?
N5 O4 Eu1 96.2(2) . . ?
N6 O6 Eu1 98.6(2) . . ?
N6 O7 Eu1 94.4(2) . . ?
N7 O9 Eu1 95.7(3) . . ?
N7 O10 Eu1 96.3(3) . . ?
C1 N1 Eu1 119.8(3) . . ?
C1 N1 C12 119.1(4) . . ?
C12 N1 Eu1 121.0(3) . . ?
C10 N2 Eu1 119.9(3) . . ?
C10 N2 C11 118.7(4) . . ?
C11 N2 Eu1 120.2(3) . . ?
C13 N3 C14 117.1(3) . . ?
C13 N3 C16 127.2(4) . . ?
C16 N3 C14 115.5(3) . . ?
C26 N4 C27 118.4(4) . . ?
C26 N4 C29 123.5(4) . . ?
C29 N4 C27 117.5(3) . . ?
O3 N5 Eu1 58.5(2) . . ?
O4 N5 Eu1 58.2(2) . . ?
O4 N5 O3 116.0(4) . . ?
O5 N5 Eu1 172.3(3) . . ?
O5 N5 O3 122.5(4) . . ?
O5 N5 O4 121.5(4) . . ?
O6 N6 Eu1 56.1(2) . . ?
O7 N6 Eu1 60.2(2) . . ?
O7 N6 O6 116.4(4) . . ?
O8 N6 Eu1 177.5(3) . . ?
O8 N6 O6 121.5(4) . . ?
O8 N6 O7 122.1(4) . . ?
O9 N7 Eu1 58.7(2) . . ?
O9 N7 O10 116.5(4) . . ?
O10 N7 Eu1 57.8(2) . . ?
O11 N7 Eu1 178.2(4) . . ?
O11 N7 O9 122.9(4) . . ?
O11 N7 O10 120.6(5) . . ?
N1 C1 C2 121.4(4) . . ?
N1 C1 C13 110.0(4) . . ?
C2 C1 C13 128.4(4) . . ?
C1 C2 H2 120.4 . . ?
C3 C2 C1 119.2(4) . . ?
C3 C2 H2 120.4 . . ?
C2 C3 H3 119.8 . . ?
C2 C3 C4 120.5(4) . . ?
C4 C3 H3 119.8 . . ?
C3 C4 C5 124.4(4) . . ?
C12 C4 C3 116.4(4) . . ?
C12 C4 C5 119.2(4) . . ?
C4 C5 H5 119.5 . . ?
C6 C5 C4 121.1(4) . . ?
C6 C5 H5 119.5 . . ?
C5 C6 H6 119.5 . . ?
C5 C6 C7 120.9(4) . . ?
C7 C6 H6 119.5 . . ?
C8 C7 C6 123.9(4) . . ?
C11 C7 C6 119.6(4) . . ?
C11 C7 C8 116.5(4) . . ?
C7 C8 H8 119.8 . . ?
C9 C8 C7 120.4(4) . . ?
C9 C8 H8 119.8 . . ?
C8 C9 H9 120.6 . . ?
C8 C9 C10 118.8(4) . . ?
C10 C9 H9 120.6 . . ?
N2 C10 C9 122.0(4) . . ?
N2 C10 C26 110.5(3) . . ?
C9 C10 C26 127.4(4) . . ?
N2 C11 C7 123.4(4) . . ?
N2 C11 C12 117.3(4) . . ?
C7 C11 C12 119.3(4) . . ?
N1 C12 C4 123.4(4) . . ?
N1 C12 C11 116.9(4) . . ?
C4 C12 C11 119.7(4) . . ?
O1 C13 N3 119.8(4) . . ?
O1 C13 C1 116.5(3) . . ?
N3 C13 C1 123.7(4) . . ?
N3 C14 H14A 109.0 . . ?
N3 C14 H14B 109.0 . . ?
N3 C14 C15 113.1(4) . . ?
H14A C14 H14B 107.8 . . ?
C15 C14 H14A 109.0 . . ?
C15 C14 H14B 109.0 . . ?
C14 C15 H15A 109.5 . . ?
C14 C15 H15B 109.5 . . ?
C14 C15 H15C 109.5 . . ?
H15A C15 H15B 109.5 . . ?
H15A C15 H15C 109.5 . . ?
H15B C15 H15C 109.5 . . ?
C17 C16 N3 119.3(4) . . ?
C17 C16 C21 123.8(4) . . ?
C21 C16 N3 116.7(4) . . ?
C16 C17 C18 116.3(4) . . ?
C16 C17 C24 124.2(4) . . ?
C18 C17 C24 119.6(4) . . ?
C17 C18 H18 119.3 . . ?
C19 C18 C17 121.3(5) . . ?
C19 C18 H18 119.3 . . ?
C18 C19 H19 119.8 . . ?
C18 C19 C20 120.4(4) . . ?
C20 C19 H19 119.8 . . ?
C19 C20 H20 119.2 . . ?
C19 C20 C21 121.5(5) . . ?
C21 C20 H20 119.2 . . ?
C16 C21 C22 120.5(4) . . ?
C20 C21 C16 116.6(4) . . ?
C20 C21 C22 122.8(4) . . ?
C21 C22 H22A 108.1 . . ?
C21 C22 H22B 108.1 . . ?
H22A C22 H22B 107.3 . . ?
C23 C22 C21 116.6(4) . . ?
C23 C22 H22A 108.1 . . ?
C23 C22 H22B 108.1 . . ?
C22 C23 H23A 109.5 . . ?
C22 C23 H23B 109.5 . . ?
C22 C23 H23C 109.5 . . ?
H23A C23 H23B 109.5 . . ?
H23A C23 H23C 109.5 . . ?
H23B C23 H23C 109.5 . . ?
C17 C24 H24A 108.7 . . ?
C17 C24 H24B 108.7 . . ?
C17 C24 C25 114.4(4) . . ?
H24A C24 H24B 107.6 . . ?
C25 C24 H24A 108.7 . . ?
C25 C24 H24B 108.7 . . ?
C24 C25 H25A 109.5 . . ?
C24 C25 H25B 109.5 . . ?
C24 C25 H25C 109.5 . . ?
H25A C25 H25B 109.5 . . ?
H25A C25 H25C 109.5 . . ?
H25B C25 H25C 109.5 . . ?
O2 C26 N4 121.1(4) . . ?
O2 C26 C10 117.1(4) . . ?
N4 C26 C10 121.8(4) . . ?
N4 C27 H27A 108.9 . . ?
N4 C27 H27B 108.9 . . ?
N4 C27 C28 113.5(4) . . ?
H27A C27 H27B 107.7 . . ?
C28 C27 H27A 108.9 . . ?
C28 C27 H27B 108.9 . . ?
C27 C28 H28A 109.5 . . ?
C27 C28 H28B 109.5 . . ?
C27 C28 H28C 109.5 . . ?
H28A C28 H28B 109.5 . . ?
H28A C28 H28C 109.5 . . ?
H28B C28 H28C 109.5 . . ?
C30 C29 N4 119.2(4) . . ?
C30 C29 C34 123.2(4) . . ?
C34 C29 N4 117.6(4) . . ?
C29 C30 C37 122.9(4) . . ?
C31 C30 C29 116.9(4) . . ?
C31 C30 C37 120.2(4) . . ?
C30 C31 H31 119.4 . . ?
C32 C31 C30 121.3(5) . . ?
C32 C31 H31 119.4 . . ?
C31 C32 H32 119.9 . . ?
C33 C32 C31 120.2(4) . . ?
C33 C32 H32 119.9 . . ?
C32 C33 H33 119.3 . . ?
C32 C33 C34 121.3(4) . . ?
C34 C33 H33 119.3 . . ?
C29 C34 C35 123.4(4) . . ?
C33 C34 C29 117.0(4) . . ?
C33 C34 C35 119.6(4) . . ?
C34 C35 H35A 108.9 . . ?
C34 C35 H35B 108.9 . . ?
C34 C35 C36 113.3(4) . . ?
H35A C35 H35B 107.7 . . ?
C36 C35 H35A 108.9 . . ?
C36 C35 H35B 108.9 . . ?
C35 C36 H36A 109.5 . . ?
C35 C36 H36B 109.5 . . ?
C35 C36 H36C 109.5 . . ?
H36A C36 H36B 109.5 . . ?
H36A C36 H36C 109.5 . . ?
H36B C36 H36C 109.5 . . ?
C30 C37 H37A 108.6 . . ?
C30 C37 H37B 108.6 . . ?
C30 C37 C38 114.8(4) . . ?
H37A C37 H37B 107.6 . . ?
C38 C37 H37A 108.6 . . ?
C38 C37 H37B 108.6 . . ?
C37 C38 H38A 109.5 . . ?
C37 C38 H38B 109.5 . . ?
C37 C38 H38C 109.5 . . ?
H38A C38 H38B 109.5 . . ?
H38A C38 H38C 109.5 . . ?
H38B C38 H38C 109.5 . . ?
Cl1 C39 Cl2 111.3(3) . . ?
Cl1 C39 Cl3 111.2(3) . . ?
Cl1 C39 H39 108.3 . . ?
Cl2 C39 Cl3 109.1(3) . . ?
Cl2 C39 H39 108.3 . . ?
Cl3 C39 H39 108.3 . . ?
C43 C42 H42 120.0 . . ?
C43 C42 C41 120.0 . . ?
C41 C42 H42 120.0 . . ?
C42 C43 H43 120.0 . . ?
C44 C43 C42 120.0 . . ?
C44 C43 H43 120.0 . . ?
C43 C44 H44 120.0 . . ?
C43 C44 C45 120.0 . . ?
C45 C44 H44 120.0 . . ?
C44 C45 H45 120.0 . . ?
C44 C45 C40 120.0 . . ?
C40 C45 H45 120.0 . . ?
C45 C40 C41 120.0 . . ?
C45 C40 C46 124.6(13) . . ?
C41 C40 C46 115.0(13) . . ?
C42 C41 H41 120.0 . . ?
C40 C41 C42 120.0 . . ?
C40 C41 H41 120.0 . . ?
C40 C46 H46A 109.5 . . ?
C40 C46 H46B 109.5 . . ?
C40 C46 H46C 109.5 . . ?
H46A C46 H46B 109.5 . . ?
H46A C46 H46C 109.5 . . ?
H46B C46 H46C 109.5 . . ?

loop_
_geom_bond_atom_site_label_1
_geom_bond_atom_site_label_2
_geom_bond_distance
_geom_bond_site_symmetry_2
_geom_bond_publ_flag
Eu1 O1 2.380(3) . ?
Eu1 O2 2.427(3) . ?
Eu1 O3 2.516(3) . ?
Eu1 O4 2.509(3) . ?
Eu1 O6 2.460(3) . ?
Eu1 O7 2.552(3) . ?
Eu1 O9 2.494(3) . ?
Eu1 O10 2.475(3) . ?
Eu1 N1 2.592(3) . ?
Eu1 N2 2.599(3) . ?
O1 C13 1.251(5) . ?
O2 C26 1.245(5) . ?
O3 N5 1.279(5) . ?
O4 N5 1.277(5) . ?
O5 N5 1.218(5) . ?
O6 N6 1.265(5) . ?
O7 N6 1.257(5) . ?
O8 N6 1.219(5) . ?
O9 N7 1.265(5) . ?
O10 N7 1.273(5) . ?
O11 N7 1.217(5) . ?
N1 C1 1.343(5) . ?
N1 C12 1.349(5) . ?
N2 C10 1.334(5) . ?
N2 C11 1.347(5) . ?
N3 C13 1.335(5) . ?
N3 C14 1.490(5) . ?
N3 C16 1.450(5) . ?
N4 C26 1.339(5) . ?
N4 C27 1.486(5) . ?
N4 C29 1.450(5) . ?
C1 C2 1.402(6) . ?
C1 C13 1.519(6) . ?
C2 H2 0.9500 . ?
C2 C3 1.378(6) . ?
C3 H3 0.9500 . ?
C3 C4 1.406(6) . ?
C4 C5 1.438(6) . ?
C4 C12 1.404(6) . ?
C5 H5 0.9500 . ?
C5 C6 1.349(6) . ?
C6 H6 0.9500 . ?
C6 C7 1.441(6) . ?
C7 C8 1.406(6) . ?
C7 C11 1.397(6) . ?
C8 H8 0.9500 . ?
C8 C9 1.371(6) . ?
C9 H9 0.9500 . ?
C9 C10 1.399(6) . ?
C10 C26 1.507(6) . ?
C11 C12 1.452(6) . ?
C14 H14A 0.9900 . ?
C14 H14B 0.9900 . ?
C14 C15 1.503(7) . ?
C15 H15A 0.9800 . ?
C15 H15B 0.9800 . ?
C15 H15C 0.9800 . ?
C16 C17 1.394(6) . ?
C16 C21 1.402(6) . ?
C17 C18 1.402(6) . ?
C17 C24 1.512(6) . ?
C18 H18 0.9500 . ?
C18 C19 1.372(7) . ?
C19 H19 0.9500 . ?
C19 C20 1.377(7) . ?
C20 H20 0.9500 . ?
C20 C21 1.385(6) . ?
C21 C22 1.516(6) . ?
C22 H22A 0.9900 . ?
C22 H22B 0.9900 . ?
C22 C23 1.503(7) . ?
C23 H23A 0.9800 . ?
C23 H23B 0.9800 . ?
C23 H23C 0.9800 . ?
C24 H24A 0.9900 . ?
C24 H24B 0.9900 . ?
C24 C25 1.529(7) . ?
C25 H25A 0.9800 . ?
C25 H25B 0.9800 . ?
C25 H25C 0.9800 . ?
C27 H27A 0.9900 . ?
C27 H27B 0.9900 . ?
C27 C28 1.505(7) . ?
C28 H28A 0.9800 . ?
C28 H28B 0.9800 . ?
C28 H28C 0.9800 . ?
C29 C30 1.397(6) . ?
C29 C34 1.401(6) . ?
C30 C31 1.392(6) . ?
C30 C37 1.515(6) . ?
C31 H31 0.9500 . ?
C31 C32 1.385(7) . ?
C32 H32 0.9500 . ?
C32 C33 1.374(7) . ?
C33 H33 0.9500 . ?
C33 C34 1.392(6) . ?
C34 C35 1.503(6) . ?
C35 H35A 0.9900 . ?
C35 H35B 0.9900 . ?
C35 C36 1.511(7) . ?
C36 H36A 0.9800 . ?
C36 H36B 0.9800 . ?
C36 H36C 0.9800 . ?
C37 H37A 0.9900 . ?
C37 H37B 0.9900 . ?
C37 C38 1.519(7) . ?
C38 H38A 0.9800 . ?
C38 H38B 0.9800 . ?
C38 H38C 0.9800 . ?
Cl1 C39 1.729(6) . ?
Cl2 C39 1.748(6) . ?
Cl3 C39 1.751(6) . ?
C39 H39 1.0000 . ?
C42 H42 0.9500 . ?
C42 C43 1.3900 . ?
C42 C41 1.3900 . ?
C43 H43 0.9500 . ?
C43 C44 1.3900 . ?
C44 H44 0.9500 . ?
C44 C45 1.3900 . ?
C45 H45 0.9500 . ?
C45 C40 1.3900 . ?
C40 C41 1.3900 . ?
C40 C46 1.487(19) . ?
C41 H41 0.9500 . ?
C46 H46A 0.9800 . ?
C46 H46B 0.9800 . ?
C46 H46C 0.9800 . ?

loop_
_geom_torsion_atom_site_label_1
_geom_torsion_atom_site_label_2
_geom_torsion_atom_site_label_3
_geom_torsion_atom_site_label_4
_geom_torsion
_geom_torsion_site_symmetry_1
_geom_torsion_site_symmetry_2
_geom_torsion_site_symmetry_3
_geom_torsion_site_symmetry_4
_geom_torsion_publ_flag
Eu1 O1 C13 N3 -153.8(3) . . . . ?
Eu1 O1 C13 C1 28.4(5) . . . . ?
Eu1 O2 C26 N4 -150.0(3) . . . . ?
Eu1 O2 C26 C10 28.6(5) . . . . ?
Eu1 O3 N5 O4 9.3(4) . . . . ?
Eu1 O3 N5 O5 -171.0(4) . . . . ?
Eu1 O4 N5 O3 -9.4(4) . . . . ?
Eu1 O4 N5 O5 171.0(4) . . . . ?
Eu1 O6 N6 O7 1.4(4) . . . . ?
Eu1 O6 N6 O8 -179.2(4) . . . . ?
Eu1 O7 N6 O6 -1.3(4) . . . . ?
Eu1 O7 N6 O8 179.3(4) . . . . ?
Eu1 O9 N7 O10 1.8(4) . . . . ?
Eu1 O9 N7 O11 -178.9(4) . . . . ?
Eu1 O10 N7 O9 -1.8(4) . . . . ?
Eu1 O10 N7 O11 178.8(4) . . . . ?
Eu1 N1 C1 C2 173.7(3) . . . . ?
Eu1 N1 C1 C13 -11.4(4) . . . . ?
Eu1 N1 C12 C4 -173.1(3) . . . . ?
Eu1 N1 C12 C11 8.8(5) . . . . ?
Eu1 N2 C10 C9 -162.1(3) . . . . ?
Eu1 N2 C10 C26 13.6(4) . . . . ?
Eu1 N2 C11 C7 165.2(3) . . . . ?
Eu1 N2 C11 C12 -15.3(5) . . . . ?
N1 C1 C2 C3 0.7(7) . . . . ?
N1 C1 C13 O1 -8.6(5) . . . . ?
N1 C1 C13 N3 173.7(4) . . . . ?
N2 C10 C26 O2 -26.4(5) . . . . ?
N2 C10 C26 N4 152.2(4) . . . . ?
N2 C11 C12 N1 4.3(6) . . . . ?
N2 C11 C12 C4 -173.8(4) . . . . ?
N3 C16 C17 C18 -174.7(4) . . . . ?
N3 C16 C17 C24 7.0(6) . . . . ?
N3 C16 C21 C20 174.7(4) . . . . ?
N3 C16 C21 C22 -8.7(6) . . . . ?
N4 C29 C30 C31 176.3(4) . . . . ?
N4 C29 C30 C37 -3.2(6) . . . . ?
N4 C29 C34 C33 -175.9(4) . . . . ?
N4 C29 C34 C35 1.8(6) . . . . ?
C1 N1 C12 C4 2.8(6) . . . . ?
C1 N1 C12 C11 -175.2(4) . . . . ?
C1 C2 C3 C4 0.4(7) . . . . ?
C2 C1 C13 O1 165.9(4) . . . . ?
C2 C1 C13 N3 -11.7(7) . . . . ?
C2 C3 C4 C5 179.8(4) . . . . ?
C2 C3 C4 C12 0.0(7) . . . . ?
C3 C4 C5 C6 179.4(4) . . . . ?
C3 C4 C12 N1 -1.7(7) . . . . ?
C3 C4 C12 C11 176.3(4) . . . . ?
C4 C5 C6 C7 3.0(7) . . . . ?
C5 C4 C12 N1 178.5(4) . . . . ?
C5 C4 C12 C11 -3.5(6) . . . . ?
C5 C6 C7 C8 177.4(4) . . . . ?
C5 C6 C7 C11 -0.8(7) . . . . ?
C6 C7 C8 C9 -174.4(4) . . . . ?
C6 C7 C11 N2 175.9(4) . . . . ?
C6 C7 C11 C12 -3.5(6) . . . . ?
C7 C8 C9 C10 -1.0(7) . . . . ?
C7 C11 C12 N1 -176.2(4) . . . . ?
C7 C11 C12 C4 5.6(6) . . . . ?
C8 C7 C11 N2 -2.4(6) . . . . ?
C8 C7 C11 C12 178.2(4) . . . . ?
C8 C9 C10 N2 -3.8(7) . . . . ?
C8 C9 C10 C26 -178.7(4) . . . . ?
C9 C10 C26 O2 149.0(4) . . . . ?
C9 C10 C26 N4 -32.3(6) . . . . ?
C10 N2 C11 C7 -2.2(6) . . . . ?
C10 N2 C11 C12 177.3(4) . . . . ?
C11 N2 C10 C9 5.3(6) . . . . ?
C11 N2 C10 C26 -179.0(3) . . . . ?
C11 C7 C8 C9 3.9(6) . . . . ?
C12 N1 C1 C2 -2.3(6) . . . . ?
C12 N1 C1 C13 172.6(4) . . . . ?
C12 C4 C5 C6 -0.8(7) . . . . ?
C13 N3 C14 C15 81.2(5) . . . . ?
C13 N3 C16 C17 -78.2(6) . . . . ?
C13 N3 C16 C21 106.4(5) . . . . ?
C13 C1 C2 C3 -173.2(4) . . . . ?
C14 N3 C13 O1 -2.9(6) . . . . ?
C14 N3 C13 C1 174.7(4) . . . . ?
C14 N3 C16 C17 97.4(5) . . . . ?
C14 N3 C16 C21 -78.0(5) . . . . ?
C16 N3 C13 O1 172.7(4) . . . . ?
C16 N3 C13 C1 -9.7(7) . . . . ?
C16 N3 C14 C15 -94.9(4) . . . . ?
C16 C17 C18 C19 0.5(7) . . . . ?
C16 C17 C24 C25 -125.7(5) . . . . ?
C16 C21 C22 C23 162.2(5) . . . . ?
C17 C16 C21 C20 -0.5(7) . . . . ?
C17 C16 C21 C22 176.0(4) . . . . ?
C17 C18 C19 C20 -1.3(7) . . . . ?
C18 C17 C24 C25 56.0(6) . . . . ?
C18 C19 C20 C21 1.2(7) . . . . ?
C19 C20 C21 C16 -0.3(7) . . . . ?
C19 C20 C21 C22 -176.8(5) . . . . ?
C20 C21 C22 C23 -21.5(7) . . . . ?
C21 C16 C17 C18 0.4(6) . . . . ?
C21 C16 C17 C24 -177.9(4) . . . . ?
C24 C17 C18 C19 178.9(4) . . . . ?
C26 N4 C27 C28 81.6(5) . . . . ?
C26 N4 C29 C30 -64.9(6) . . . . ?
C26 N4 C29 C34 113.9(4) . . . . ?
C27 N4 C26 O2 -3.6(6) . . . . ?
C27 N4 C26 C10 177.8(4) . . . . ?
C27 N4 C29 C30 106.3(5) . . . . ?
C27 N4 C29 C34 -75.0(5) . . . . ?
C29 N4 C26 O2 167.4(4) . . . . ?
C29 N4 C26 C10 -11.2(6) . . . . ?
C29 N4 C27 C28 -90.0(5) . . . . ?
C29 C30 C31 C32 0.3(7) . . . . ?
C29 C30 C37 C38 -137.6(5) . . . . ?
C29 C34 C35 C36 120.2(5) . . . . ?
C30 C29 C34 C33 2.8(6) . . . . ?
C30 C29 C34 C35 -179.5(4) . . . . ?
C30 C31 C32 C33 1.2(8) . . . . ?
C31 C30 C37 C38 42.9(7) . . . . ?
C31 C32 C33 C34 -0.7(7) . . . . ?
C32 C33 C34 C29 -1.2(7) . . . . ?
C32 C33 C34 C35 -179.0(4) . . . . ?
C33 C34 C35 C36 -62.1(6) . . . . ?
C34 C29 C30 C31 -2.3(7) . . . . ?
C34 C29 C30 C37 178.1(4) . . . . ?
C37 C30 C31 C32 179.8(5) . . . . ?
C42 C43 C44 C45 0.0 . . . . ?
C43 C42 C41 C40 0.0 . . . . ?
C43 C44 C45 C40 0.0 . . . . ?
C44 C45 C40 C41 0.0 . . . . ?
C44 C45 C40 C46 172.5(17) . . . . ?
C45 C40 C41 C42 0.0 . . . . ?
C41 C42 C43 C44 0.0 . . . . ?
C46 C40 C41 C42 -173.2(16) . . . . ?
